data_1553123
loop_
_publ_author_name
'Suzuki, Noriyuki'
'Asada, Takumi'
'Kawamura, Akiko'
'Masuyama, Yoshiro'

_publ_section_title
;
 Sulfur-containing stable five-membered &#x201C;cycloallene&#x201D;
 complexes: 1-thia-2-zircona- and 1-thia-2-titanacyclopenta-3,4-dienes
;
_journal_issue 6
_journal_name_full 'Organic Chemistry Frontiers'
_journal_page_first 681
_journal_paper_doi 10.1039/C5QO00072F
_journal_volume 2
_journal_year 2015
_chemical_formula_moiety 'C23 H35 N S Si Ti'
_chemical_formula_sum 'C23 H35 N S Si Ti'
_chemical_formula_weight 433.58
_chemical_name_systematic
2,2-bis(eta-5-cyclopentadienyl)-3-trimethylsilyl-5-dimethylamino-1-thia-2-zirconacyclopenta-3,4-diene
_chemical_properties_physical 'Air-sensitive, Moisture-sensitive'
_space_group_crystal_system monoclinic
_space_group_IT_number 14
_space_group_name_Hall '-P 2ybc'
_space_group_name_H-M_alt 'P 1 21/c 1'
_atom_sites_solution_hydrogens geom
_atom_sites_solution_primary direct
_atom_sites_solution_secondary difmap
_audit_update_record
;
2014-09-08 deposited with the CCDC.
2015-04-13 downloaded from the CCDC.
;
_cell_angle_alpha 90.0000
_cell_angle_beta 110.517(8)
_cell_angle_gamma 90.0000
_cell_formula_units_Z 4
_cell_length_a 18.029(8)
_cell_length_b 9.695(4)
_cell_length_c 14.246(7)
_cell_measurement_reflns_used 5131
_cell_measurement_temperature 153
_cell_measurement_theta_max 27.52
_cell_measurement_theta_min 2.60
_cell_volume 2332.1(18)
_computing_cell_refinement CrystalClear
_computing_data_collection 'CrystalClear (Rigaku Inc., 2008)'
_computing_data_reduction CrystalClear
_computing_molecular_graphics 'CrystalStructure 4.1'
_computing_publication_material 'CrystalStructure 4.1 (Rigaku, 2014)'
_computing_structure_refinement 'SHELXL97 (Sheldrick, 2008)'
_computing_structure_solution 'Il Milione (Burla, et al., 2007)'
_diffrn_ambient_temperature 153
_diffrn_detector_area_resol_mean 7.314
_diffrn_measured_fraction_theta_full 0.998
_diffrn_measured_fraction_theta_max 0.998
_diffrn_measurement_device_type 'Rigaku Mercury70'
_diffrn_measurement_method \w
_diffrn_radiation_type 'Mo K\a'
_diffrn_radiation_wavelength 0.71075
_diffrn_reflns_av_R_equivalents 0.0724
_diffrn_reflns_Laue_measured_fraction_full 0.000
_diffrn_reflns_Laue_measured_fraction_max 0.000
_diffrn_reflns_limit_h_max 20
_diffrn_reflns_limit_h_min -21
_diffrn_reflns_limit_k_max 11
_diffrn_reflns_limit_k_min -11
_diffrn_reflns_limit_l_max 16
_diffrn_reflns_limit_l_min -16
_diffrn_reflns_number 14591
_diffrn_reflns_point_group_measured_fraction_full 0.000
_diffrn_reflns_point_group_measured_fraction_max 0.000
_diffrn_reflns_theta_full 25.000
_diffrn_reflns_theta_max 25.000
_diffrn_reflns_theta_min 2.597
_diffrn_standards_number 0
_exptl_absorpt_coefficient_mu 0.516
_exptl_absorpt_correction_T_max 0.990
_exptl_absorpt_correction_T_min 0.856
_exptl_absorpt_correction_type multi-scan
_exptl_absorpt_process_details 'REQAB (Rigaku, 1998)'
_exptl_crystal_colour red
_exptl_crystal_density_diffrn 1.235
_exptl_crystal_density_method 'not measured'
_exptl_crystal_description platelet
_exptl_crystal_F_000 928.00
_exptl_crystal_recrystallization_method 'Re-crystallisation from solvent: hexane'
_exptl_crystal_size_max 0.150
_exptl_crystal_size_mid 0.070
_exptl_crystal_size_min 0.020
_refine_diff_density_max 0.79
_refine_diff_density_min -0.36
_refine_ls_extinction_method none
_refine_ls_goodness_of_fit_ref 1.067
_refine_ls_hydrogen_treatment constr
_refine_ls_number_parameters 251
_refine_ls_number_reflns 4105
_refine_ls_number_restraints 0
_refine_ls_R_factor_all 0.0952
_refine_ls_R_factor_gt 0.0619
_refine_ls_shift/su_max 0.002
_refine_ls_structure_factor_coef Fsqd
_refine_ls_weighting_details 'w = 1/[\s^2^(Fo^2^)+(0.0499P)^2^+2.9068P] where P=(Fo^2^+2Fc^2^)/3'
_refine_ls_weighting_scheme calc
_refine_ls_wR_factor_gt 0.1228
_refine_ls_wR_factor_ref 0.1420
_reflns_number_gt 2873
_reflns_number_total 4105
_reflns_threshold_expression F^2^>2.0\s(F^2^)
_cod_data_source_file c5qo00072f2.cif
_cod_data_source_block ns284_KA140807d
_cod_database_code 1553123

loop_
_symmetry_equiv_pos_site_id
_space_group_symop_operation_xyz
1 +X,+Y,+Z
2 -X,1/2+Y,1/2-Z
3 -X,-Y,-Z
4 +X,1/2-Y,1/2+Z

loop_
_atom_site_label
_atom_site_type_symbol
_atom_site_fract_x
_atom_site_fract_y
_atom_site_fract_z
_atom_site_U_iso_or_equiv
_atom_site_adp_type
_atom_site_occupancy
_atom_site_site_symmetry_multiplicity
_atom_site_calc_flag
_atom_site_refinement_flags
Ti1 Ti 0.63816(4) 0.22025(7) 0.69810(5) 0.0150(2) Uani 1 4 d .
S1 S 0.64619(6) 0.10006(11) 0.54393(8) 0.0220(3) Uani 1 4 d .
Si1 Si 0.85044(7) 0.23104(12) 0.90655(8) 0.0199(3) Uani 1 4 d .
N1 N 0.7132(2) -0.1311(3) 0.6510(3) 0.0279(9) Uani 1 4 d .
C1 C 0.7640(2) 0.1794(4) 0.7966(3) 0.0167(9) Uani 1 4 d .
C2 C 0.7483(2) 0.0929(4) 0.7252(3) 0.0194(9) Uani 1 4 d .
C3 C 0.7101(2) 0.0104(4) 0.6435(3) 0.0197(9) Uani 1 4 d .
C4 C 0.8328(3) 0.3922(5) 0.9675(4) 0.0375(12) Uani 1 4 d .
C5 C 0.8628(3) 0.0862(5) 0.9979(3) 0.0347(12) Uani 1 4 d .
C6 C 0.9425(2) 0.2494(4) 0.8716(3) 0.0248(10) Uani 1 4 d .
C7 C 1.0139(3) 0.2752(5) 0.9664(4) 0.0400(13) Uani 1 4 d .
C8 C 0.9565(3) 0.1175(5) 0.8218(4) 0.0398(13) Uani 1 4 d .
C9 C 0.9338(3) 0.3708(6) 0.8000(4) 0.0481(15) Uani 1 4 d .
C10 C 0.7654(3) -0.1974(5) 0.7435(4) 0.0418(14) Uani 1 4 d .
C11 C 0.8404(3) -0.2463(7) 0.7356(5) 0.0664(18) Uani 1 4 d .
C12 C 0.6635(3) -0.2184(5) 0.5705(3) 0.0327(11) Uani 1 4 d .
C13 C 0.6995(4) -0.2495(6) 0.4921(4) 0.0544(16) Uani 1 4 d .
C14 C 0.5981(3) 0.0092(5) 0.7542(3) 0.0286(11) Uani 1 4 d .
C15 C 0.5327(3) 0.0570(5) 0.6744(3) 0.0311(11) Uani 1 4 d .
C16 C 0.5081(3) 0.1805(5) 0.7037(4) 0.0313(11) Uani 1 4 d .
C17 C 0.5579(3) 0.2110(5) 0.8008(3) 0.0299(11) Uani 1 4 d .
C18 C 0.6143(3) 0.1054(5) 0.8329(3) 0.0270(11) Uani 1 4 d .
C19 C 0.6793(3) 0.4047(4) 0.6142(3) 0.0251(10) Uani 1 4 d .
C20 C 0.5959(3) 0.4081(4) 0.5810(3) 0.0249(10) Uani 1 4 d .
C21 C 0.5748(3) 0.4455(4) 0.6637(3) 0.0238(10) Uani 1 4 d .
C22 C 0.6439(3) 0.4591(4) 0.7477(3) 0.0263(10) Uani 1 4 d .
C23 C 0.7081(3) 0.4386(4) 0.7160(4) 0.0271(10) Uani 1 4 d .
H4A H 0.78016 0.38842 0.97302 0.0450 Uiso 1 4 calc R
H4B H 0.83592 0.47215 0.927 0.0450 Uiso 1 4 calc R
H4C H 0.87312 0.4005 1.03459 0.0450 Uiso 1 4 calc R
H5A H 0.87643 0.00144 0.97003 0.0416 Uiso 1 4 calc R
H5B H 0.8132 0.07245 1.01031 0.0416 Uiso 1 4 calc R
H5C H 0.90527 0.10885 1.06097 0.0416 Uiso 1 4 calc R
H7A H 1.01995 0.198 1.01289 0.0480 Uiso 1 4 calc R
H7B H 1.00595 0.36077 0.99819 0.0480 Uiso 1 4 calc R
H7C H 1.06168 0.28329 0.94891 0.0480 Uiso 1 4 calc R
H8A H 0.91154 0.10142 0.75972 0.0477 Uiso 1 4 calc R
H8B H 0.96188 0.0394 0.86736 0.0477 Uiso 1 4 calc R
H8C H 1.00508 0.12698 0.80624 0.0477 Uiso 1 4 calc R
H9A H 0.8881 0.35521 0.73867 0.0577 Uiso 1 4 calc R
H9B H 0.98187 0.37888 0.78308 0.0577 Uiso 1 4 calc R
H9C H 0.92597 0.45603 0.83226 0.0577 Uiso 1 4 calc R
H10A H 0.73719 -0.27656 0.75942 0.0501 Uiso 1 4 calc R
H10B H 0.77728 -0.13066 0.79946 0.0501 Uiso 1 4 calc R
H11A H 0.82954 -0.32156 0.68664 0.0797 Uiso 1 4 calc R
H11B H 0.87532 -0.27976 0.8011 0.0797 Uiso 1 4 calc R
H11C H 0.8663 -0.17025 0.71373 0.0797 Uiso 1 4 calc R
H12A H 0.61183 -0.17235 0.53803 0.0392 Uiso 1 4 calc R
H12B H 0.65361 -0.30635 0.59937 0.0392 Uiso 1 4 calc R
H13A H 0.75257 -0.28821 0.52433 0.0652 Uiso 1 4 calc R
H13B H 0.70307 -0.16428 0.45696 0.0652 Uiso 1 4 calc R
H13C H 0.66615 -0.31622 0.44401 0.0652 Uiso 1 4 calc R
H14 H 0.62651 -0.07356 0.75512 0.0343 Uiso 1 4 calc R
H15 H 0.50929 0.01284 0.61128 0.0373 Uiso 1 4 calc R
H16 H 0.46451 0.23489 0.66408 0.0376 Uiso 1 4 calc R
H17 H 0.55441 0.28978 0.83867 0.0358 Uiso 1 4 calc R
H18 H 0.65579 0.09978 0.89621 0.0324 Uiso 1 4 calc R
H19 H 0.7104 0.38319 0.57436 0.0301 Uiso 1 4 calc R
H20 H 0.5606 0.38868 0.51519 0.0298 Uiso 1 4 calc R
H21 H 0.52234 0.45919 0.66268 0.0286 Uiso 1 4 calc R
H22 H 0.64671 0.47872 0.81417 0.0315 Uiso 1 4 calc R
H23 H 0.76236 0.44645 0.75681 0.0325 Uiso 1 4 calc R

loop_
_atom_site_aniso_label
_atom_site_aniso_U_11
_atom_site_aniso_U_22
_atom_site_aniso_U_33
_atom_site_aniso_U_12
_atom_site_aniso_U_13
_atom_site_aniso_U_23
Ti1 0.0151(4) 0.0143(4) 0.0162(4) -0.0007(3) 0.0061(3) 0.0014(3)
S1 0.0251(6) 0.0222(6) 0.0183(5) 0.0022(5) 0.0072(4) 0.0003(5)
Si1 0.0158(6) 0.0237(6) 0.0184(6) 0.0009(5) 0.0036(5) -0.0023(5)
N1 0.037(2) 0.0147(18) 0.023(2) 0.0020(17) 0.0006(17) -0.0053(16)
C1 0.014(2) 0.017(2) 0.017(2) 0.0021(17) 0.0041(17) 0.0048(18)
C2 0.019(2) 0.014(2) 0.024(2) 0.0043(18) 0.0065(18) 0.0057(19)
C3 0.020(2) 0.015(2) 0.026(2) 0.0003(18) 0.0095(19) -0.0012(18)
C4 0.031(3) 0.042(3) 0.040(3) 0.000(2) 0.013(2) -0.015(2)
C5 0.028(3) 0.048(3) 0.025(2) 0.005(2) 0.006(2) 0.011(2)
C6 0.015(2) 0.023(2) 0.037(3) 0.0013(18) 0.0093(19) 0.003(2)
C7 0.019(2) 0.040(3) 0.055(3) -0.007(2) 0.005(2) -0.007(3)
C8 0.023(3) 0.055(3) 0.043(3) 0.004(2) 0.013(2) -0.012(3)
C9 0.031(3) 0.057(4) 0.062(4) 0.002(3) 0.023(3) 0.021(3)
C10 0.043(3) 0.018(2) 0.049(3) 0.007(2) -0.003(2) -0.008(2)
C11 0.043(4) 0.076(5) 0.066(4) 0.012(3) 0.001(3) 0.009(4)
C12 0.040(3) 0.017(2) 0.033(3) -0.001(2) 0.004(2) -0.005(2)
C13 0.062(4) 0.051(4) 0.033(3) 0.018(3) -0.004(3) -0.014(3)
C14 0.034(3) 0.020(2) 0.040(3) -0.002(2) 0.023(2) 0.010(2)
C15 0.032(3) 0.039(3) 0.023(2) -0.020(2) 0.012(2) -0.006(2)
C16 0.016(2) 0.036(3) 0.043(3) -0.002(2) 0.012(2) 0.009(2)
C17 0.035(3) 0.031(3) 0.036(3) -0.008(2) 0.028(2) -0.004(2)
C18 0.025(2) 0.038(3) 0.021(2) -0.013(2) 0.0116(19) 0.004(2)
C19 0.031(3) 0.017(2) 0.036(3) 0.003(2) 0.022(2) 0.005(2)
C20 0.029(2) 0.023(2) 0.020(2) 0.006(2) 0.0061(19) 0.0021(19)
C21 0.020(2) 0.020(2) 0.032(2) 0.0090(19) 0.0111(19) 0.003(2)
C22 0.040(3) 0.016(2) 0.023(2) 0.002(2) 0.013(2) 0.0020(19)
C23 0.025(2) 0.009(2) 0.043(3) -0.0016(19) 0.007(2) 0.005(2)

loop_
_atom_type_symbol
_atom_type_description
_atom_type_scat_dispersion_real
_atom_type_scat_dispersion_imag
_atom_type_scat_source
C C 0.0033 0.0016
;
International Tables for Crystallography
(Vol. C, Tables 4.2.6.8 and 6.1.1.4)
;
H H 0.0000 0.0000
;
International Tables for Crystallography
(Vol. C, Table 6.1.1.4)
;
N N 0.0061 0.0033
;
International Tables for Crystallography
(Vol. C, Tables 4.2.6.8 and 6.1.1.4)
;
Ti Ti 0.2776 0.4457
;
International Tables for Crystallography
(Vol. C, Tables 4.2.6.8 and 6.1.1.4)
;
Si Si 0.0817 0.0704
;
International Tables for Crystallography
(Vol. C, Tables 4.2.6.8 and 6.1.1.4)
;
S S 0.1246 0.1234
;
International Tables for Crystallography
(Vol. C, Tables 4.2.6.8 and 6.1.1.4)
;

loop_
_geom_angle_atom_site_label_1
_geom_angle_atom_site_label_2
_geom_angle_atom_site_label_3
_geom_angle
_geom_angle_publ_flag
S1 Ti1 C1 96.22(12) yes
S1 Ti1 C2 65.30(11) yes
S1 Ti1 C14 90.68(13) yes
S1 Ti1 C15 81.83(13) yes
S1 Ti1 C16 107.90(12) yes
S1 Ti1 C17 137.99(11) yes
S1 Ti1 C18 124.35(12) yes
S1 Ti1 C19 77.88(12) yes
S1 Ti1 C20 81.24(12) yes
S1 Ti1 C21 113.79(11) yes
S1 Ti1 C22 133.25(13) yes
S1 Ti1 C23 107.82(14) yes
C1 Ti1 C2 32.82(14) yes
C1 Ti1 C14 89.88(15) yes
C1 Ti1 C15 123.20(15) yes
C1 Ti1 C16 137.26(16) yes
C1 Ti1 C17 107.84(16) yes
C1 Ti1 C18 80.94(15) yes
C1 Ti1 C19 91.25(15) yes
C1 Ti1 C20 124.87(15) yes
C1 Ti1 C21 125.76(14) yes
C1 Ti1 C22 93.21(14) yes
C1 Ti1 C23 73.44(14) yes
C2 Ti1 C14 79.97(16) yes
C2 Ti1 C15 105.60(16) yes
C2 Ti1 C16 135.83(16) yes
C2 Ti1 C17 124.05(16) yes
C2 Ti1 C18 90.18(16) yes
C2 Ti1 C19 94.92(16) yes
C2 Ti1 C20 125.41(17) yes
C2 Ti1 C21 148.15(16) yes
C2 Ti1 C22 122.05(15) yes
C2 Ti1 C23 93.77(15) yes
C14 Ti1 C15 33.86(14) yes
C14 Ti1 C16 56.02(16) yes
C14 Ti1 C17 56.43(17) yes
C14 Ti1 C18 34.25(16) yes
C14 Ti1 C19 168.56(17) yes
C14 Ti1 C20 144.85(14) yes
C14 Ti1 C21 131.11(17) yes
C14 Ti1 C22 135.10(18) yes
C14 Ti1 C23 156.03(15) yes
C15 Ti1 C16 33.63(17) yes
C15 Ti1 C17 56.22(16) yes
C15 Ti1 C18 56.60(14) yes
C15 Ti1 C19 141.70(14) yes
C15 Ti1 C20 110.99(14) yes
C15 Ti1 C21 105.68(16) yes
C15 Ti1 C22 128.60(18) yes
C15 Ti1 C23 160.60(16) yes
C16 Ti1 C17 33.73(15) yes
C16 Ti1 C18 56.33(15) yes
C16 Ti1 C19 127.51(15) yes
C16 Ti1 C20 93.95(16) yes
C16 Ti1 C21 75.88(16) yes
C16 Ti1 C22 94.97(17) yes
C16 Ti1 C23 127.72(16) yes
C17 Ti1 C18 34.11(15) yes
C17 Ti1 C19 133.53(16) yes
C17 Ti1 C20 109.87(17) yes
C17 Ti1 C21 79.33(16) yes
C17 Ti1 C22 80.22(17) yes
C17 Ti1 C23 111.78(17) yes
C18 Ti1 C19 156.92(15) yes
C18 Ti1 C20 143.96(17) yes
C18 Ti1 C21 112.11(17) yes
C18 Ti1 C22 102.32(17) yes
C18 Ti1 C23 123.72(16) yes
C19 Ti1 C20 34.04(15) yes
C19 Ti1 C21 55.82(17) yes
C19 Ti1 C22 56.18(17) yes
C19 Ti1 C23 33.56(15) yes
C20 Ti1 C21 33.79(17) yes
C20 Ti1 C22 56.43(15) yes
C20 Ti1 C23 55.94(13) yes
C21 Ti1 C22 33.56(13) yes
C21 Ti1 C23 55.20(15) yes
C22 Ti1 C23 33.49(18) yes
Ti1 S1 C3 75.08(16) yes
C1 Si1 C4 112.96(19) yes
C1 Si1 C5 104.18(19) yes
C1 Si1 C6 110.9(2) yes
C4 Si1 C5 107.6(2) yes
C4 Si1 C6 110.5(2) yes
C5 Si1 C6 110.5(2) yes
C3 N1 C10 120.1(3) yes
C3 N1 C12 121.5(3) yes
C10 N1 C12 118.4(3) yes
Ti1 C1 Si1 148.0(2) yes
Ti1 C1 C2 74.0(2) yes
Si1 C1 C2 137.8(3) yes
Ti1 C2 C1 73.2(3) yes
Ti1 C2 C3 91.3(2) yes
C1 C2 C3 164.1(4) yes
S1 C3 N1 124.5(3) yes
S1 C3 C2 113.3(3) yes
N1 C3 C2 121.2(3) yes
Si1 C6 C7 109.1(4) yes
Si1 C6 C8 110.2(3) yes
Si1 C6 C9 110.7(3) yes
C7 C6 C8 108.8(3) yes
C7 C6 C9 108.8(4) yes
C8 C6 C9 109.2(4) yes
N1 C10 C11 112.8(5) yes
N1 C12 C13 113.3(4) yes
Ti1 C14 C15 73.3(3) yes
Ti1 C14 C18 72.4(3) yes
C15 C14 C18 108.0(4) yes
Ti1 C15 C14 72.8(3) yes
Ti1 C15 C16 73.2(3) yes
C14 C15 C16 107.9(4) yes
Ti1 C16 C15 73.2(3) yes
Ti1 C16 C17 72.6(3) yes
C15 C16 C17 108.6(4) yes
Ti1 C17 C16 73.7(3) yes
Ti1 C17 C18 72.7(3) yes
C16 C17 C18 108.1(4) yes
Ti1 C18 C14 73.4(3) yes
Ti1 C18 C17 73.2(3) yes
C14 C18 C17 107.4(3) yes
Ti1 C19 C20 72.9(3) yes
Ti1 C19 C23 74.1(3) yes
C20 C19 C23 107.9(5) yes
Ti1 C20 C19 73.1(2) yes
Ti1 C20 C21 74.2(2) yes
C19 C20 C21 107.2(4) yes
Ti1 C21 C20 72.0(2) yes
Ti1 C21 C22 72.4(2) yes
C20 C21 C22 108.6(4) yes
Ti1 C22 C21 74.0(2) yes
Ti1 C22 C23 74.0(2) yes
C21 C22 C23 107.5(4) yes
Ti1 C23 C19 72.3(2) yes
Ti1 C23 C22 72.5(2) yes
C19 C23 C22 108.7(4) yes
Si1 C4 H4A 109.468 no
Si1 C4 H4B 109.475 no
Si1 C4 H4C 109.472 no
H4A C4 H4B 109.466 no
H4A C4 H4C 109.473 no
H4B C4 H4C 109.473 no
Si1 C5 H5A 109.472 no
Si1 C5 H5B 109.471 no
Si1 C5 H5C 109.475 no
H5A C5 H5B 109.476 no
H5A C5 H5C 109.469 no
H5B C5 H5C 109.465 no
C6 C7 H7A 109.471 no
C6 C7 H7B 109.472 no
C6 C7 H7C 109.469 no
H7A C7 H7B 109.469 no
H7A C7 H7C 109.476 no
H7B C7 H7C 109.471 no
C6 C8 H8A 109.469 no
C6 C8 H8B 109.468 no
C6 C8 H8C 109.470 no
H8A C8 H8B 109.470 no
H8A C8 H8C 109.475 no
H8B C8 H8C 109.475 no
C6 C9 H9A 109.467 no
C6 C9 H9B 109.477 no
C6 C9 H9C 109.469 no
H9A C9 H9B 109.478 no
H9A C9 H9C 109.468 no
H9B C9 H9C 109.469 no
N1 C10 H10A 109.024 no
N1 C10 H10B 109.023 no
C11 C10 H10A 109.030 no
C11 C10 H10B 109.026 no
H10A C10 H10B 107.799 no
C10 C11 H11A 109.477 no
C10 C11 H11B 109.471 no
C10 C11 H11C 109.472 no
H11A C11 H11B 109.464 no
H11A C11 H11C 109.474 no
H11B C11 H11C 109.470 no
N1 C12 H12A 108.905 no
N1 C12 H12B 108.912 no
C13 C12 H12A 108.912 no
C13 C12 H12B 108.911 no
H12A C12 H12B 107.735 no
C12 C13 H13A 109.466 no
C12 C13 H13B 109.473 no
C12 C13 H13C 109.471 no
H13A C13 H13B 109.469 no
H13A C13 H13C 109.471 no
H13B C13 H13C 109.477 no
Ti1 C14 H14 120.070 no
C15 C14 H14 125.999 no
C18 C14 H14 126.000 no
Ti1 C15 H15 119.786 no
C14 C15 H15 126.052 no
C16 C15 H15 126.056 no
Ti1 C16 H16 120.271 no
C15 C16 H16 125.724 no
C17 C16 H16 125.714 no
Ti1 C17 H17 119.527 no
C16 C17 H17 125.934 no
C18 C17 H17 125.925 no
Ti1 C18 H18 119.109 no
C14 C18 H18 126.302 no
C17 C18 H18 126.300 no
Ti1 C19 H19 118.837 no
C20 C19 H19 126.077 no
C23 C19 H19 126.063 no
Ti1 C20 H20 118.334 no
C19 C20 H20 126.393 no
C21 C20 H20 126.391 no
Ti1 C21 H21 121.555 no
C20 C21 H21 125.712 no
C22 C21 H21 125.702 no
Ti1 C22 H22 117.770 no
C21 C22 H22 126.259 no
C23 C22 H22 126.244 no
Ti1 C23 H23 121.238 no
C19 C23 H23 125.644 no
C22 C23 H23 125.640 no

loop_
_geom_bond_atom_site_label_1
_geom_bond_atom_site_label_2
_geom_bond_distance
_geom_bond_publ_flag
Ti1 S1 2.5348(17) yes
Ti1 C1 2.245(4) yes
Ti1 C2 2.254(4) yes
Ti1 C14 2.398(5) yes
Ti1 C15 2.405(5) yes
Ti1 C16 2.405(5) yes
Ti1 C17 2.392(6) yes
Ti1 C18 2.386(5) yes
Ti1 C19 2.408(5) yes
Ti1 C20 2.405(4) yes
Ti1 C21 2.433(4) yes
Ti1 C22 2.413(4) yes
Ti1 C23 2.431(4) yes
S1 C3 1.718(4) yes
Si1 C1 1.850(4) yes
Si1 C4 1.868(5) yes
Si1 C5 1.874(5) yes
Si1 C6 1.900(5) yes
N1 C3 1.375(5) yes
N1 C10 1.471(6) yes
N1 C12 1.455(5) yes
C1 C2 1.271(6) yes
C2 C3 1.381(5) yes
C6 C7 1.525(6) yes
C6 C8 1.526(7) yes
C6 C9 1.529(7) yes
C10 C11 1.475(9) yes
C12 C13 1.504(9) yes
C14 C15 1.399(6) yes
C14 C18 1.409(6) yes
C15 C16 1.392(7) yes
C16 C17 1.392(6) yes
C17 C18 1.401(6) yes
C19 C20 1.409(6) yes
C19 C23 1.398(6) yes
C20 C21 1.406(7) yes
C21 C22 1.399(5) yes
C22 C23 1.396(8) yes
C4 H4A 0.980 no
C4 H4B 0.980 no
C4 H4C 0.980 no
C5 H5A 0.980 no
C5 H5B 0.980 no
C5 H5C 0.980 no
C7 H7A 0.980 no
C7 H7B 0.980 no
C7 H7C 0.980 no
C8 H8A 0.980 no
C8 H8B 0.980 no
C8 H8C 0.980 no
C9 H9A 0.980 no
C9 H9B 0.980 no
C9 H9C 0.980 no
C10 H10A 0.990 no
C10 H10B 0.990 no
C11 H11A 0.980 no
C11 H11B 0.980 no
C11 H11C 0.980 no
C12 H12A 0.990 no
C12 H12B 0.990 no
C13 H13A 0.980 no
C13 H13B 0.980 no
C13 H13C 0.980 no
C14 H14 0.950 no
C15 H15 0.950 no
C16 H16 0.950 no
C17 H17 0.950 no
C18 H18 0.950 no
C19 H19 0.950 no
C20 H20 0.950 no
C21 H21 0.950 no
C22 H22 0.950 no
C23 H23 0.950 no

loop_
_geom_contact_atom_site_label_1
_geom_contact_atom_site_label_2
_geom_contact_distance
_geom_contact_publ_flag
_geom_contact_site_symmetry_2
S1 C12 3.113(5) no .
N1 C1 3.587(5) no .
N1 C14 3.234(7) no .
C1 C8 3.415(7) no .
C1 C9 3.566(7) no .
C2 C8 3.524(6) no .
C2 C10 2.833(6) no .
C3 C11 3.358(7) no .
C3 C13 3.278(7) no .
C3 C14 2.966(8) no .
C3 C15 3.407(7) no .
C4 C7 3.462(7) no .
C4 C9 3.479(9) no .
C4 C23 3.529(6) no .
C5 C7 3.440(7) no .
C5 C8 3.494(8) no .
C10 C13 3.392(7) no .
C11 C12 3.243(7) no .
C11 C13 3.509(7) no .
S1 H12A 2.7073 no .
S1 H13B 3.1694 no .
S1 H14 3.5720 no .
S1 H15 3.0639 no .
S1 H19 2.9515 no .
S1 H20 3.1521 no .
Si1 H7A 2.9140 no .
Si1 H7B 2.9293 no .
Si1 H8A 2.9636 no .
Si1 H8B 2.9303 no .
Si1 H9A 2.9611 no .
Si1 H9C 2.9568 no .
Si1 H23 3.0098 no .
N1 H11A 2.7056 no .
N1 H11B 3.2879 no .
N1 H11C 2.6136 no .
N1 H13A 2.6419 no .
N1 H13B 2.7250 no .
N1 H13C 3.2993 no .
N1 H14 2.5649 no .
C1 H4A 3.1616 no .
C1 H4B 3.3912 no .
C1 H5A 3.1112 no .
C1 H5B 3.0395 no .
C1 H8A 2.9836 no .
C1 H9A 3.1442 no .
C1 H10B 3.0146 no .
C1 H14 3.3883 no .
C1 H18 2.8908 no .
C1 H19 3.5660 no .
C1 H23 2.6484 no .
C2 H5A 3.5549 no .
C2 H8A 2.8097 no .
C2 H9A 3.5381 no .
C2 H10B 2.3877 no .
C2 H11C 3.3621 no .
C2 H14 2.8745 no .
C2 H18 3.4013 no .
C2 H19 3.4610 no .
C2 H23 3.4550 no .
C3 H8A 3.5349 no .
C3 H10A 3.1840 no .
C3 H10B 2.5270 no .
C3 H11C 3.1660 no .
C3 H12A 2.5824 no .
C3 H12B 3.2268 no .
C3 H13A 3.5722 no .
C3 H13B 3.1162 no .
C3 H14 2.6720 no .
C3 H15 3.4859 no .
C4 H5B 3.2025 no .
C4 H5C 3.1312 no .
C4 H7B 3.0117 no .
C4 H9C 3.0309 no .
C4 H22 3.4054 no .
C4 H23 2.8687 no .
C5 H4A 3.2501 no .
C5 H4C 3.0866 no .
C5 H7A 2.9702 no .
C5 H8B 3.0297 no .
C5 H10B 3.4249 no .
C5 H18 3.5008 no .
C6 H4B 3.1683 no .
C6 H4C 3.3369 no .
C6 H5A 3.2148 no .
C6 H5C 3.2945 no .
C7 H4C 3.2544 no .
C7 H5C 3.1783 no .
C7 H8A 3.3318 no .
C7 H8B 2.6770 no .
C7 H8C 2.6531 no .
C7 H9A 3.3332 no .
C7 H9B 2.6655 no .
C7 H9C 2.6672 no .
C8 H5A 3.1541 no .
C8 H7A 2.6735 no .
C8 H7B 3.3322 no .
C8 H7C 2.6556 no .
C8 H9A 2.6852 no .
C8 H9B 2.6667 no .
C8 H9C 3.3399 no .
C8 H11C 3.3229 no .
C9 H4B 3.0977 no .
C9 H7A 3.3341 no .
C9 H7B 2.6647 no .
C9 H7C 2.6657 no .
C9 H8A 2.6737 no .
C9 H8B 3.3405 no .
C9 H8C 2.6767 no .
C9 H23 3.0233 no .
C10 H12A 3.2571 no .
C10 H12B 2.5478 no .
C10 H13A 3.1735 no .
C10 H14 2.8331 no .
C11 H8A 3.5805 no .
C11 H12B 3.2964 no .
C11 H13A 2.8963 no .
C12 H10A 2.6119 no .
C12 H10B 3.2990 no .
C12 H11A 3.0370 no .
C12 H11C 3.5379 no .
C12 H14 3.2513 no .
C13 H11A 3.0187 no .
C13 H11C 3.5984 no .
C14 H10B 3.3517 no .
C14 H16 3.1726 no .
C14 H17 3.1830 no .
C15 H12A 3.5623 no .
C15 H17 3.1759 no .
C15 H18 3.1890 no .
C16 H14 3.1728 no .
C16 H18 3.1792 no .
C16 H21 2.7952 no .
C17 H14 3.1823 no .
C17 H15 3.1764 no .
C17 H21 3.0308 no .
C17 H22 3.0197 no .
C18 H15 3.1892 no .
C18 H16 3.1781 no .
C19 H9A 3.5871 no .
C19 H21 3.1835 no .
C19 H22 3.1862 no .
C20 H16 3.4346 no .
C20 H22 3.1946 no .
C20 H23 3.1850 no .
C21 H16 2.8511 no .
C21 H17 3.0444 no .
C21 H19 3.1848 no .
C21 H23 3.1703 no .
C22 H4A 3.3585 no .
C22 H4B 3.5106 no .
C22 H17 2.9061 no .
C22 H19 3.1858 no .
C22 H20 3.1946 no .
C23 H4A 3.4642 no .
C23 H4B 3.0982 no .
C23 H9A 3.2488 no .
C23 H20 3.1866 no .
C23 H21 3.1700 no .
H4A H5B 3.1304 no .
H4A H5C 3.4674 no .
H4A H18 3.5123 no .
H4A H22 2.8035 no .
H4A H23 3.0354 no .
H4B H7B 3.0679 no .
H4B H9A 3.3373 no .
H4B H9C 2.4531 no .
H4B H22 3.2219 no .
H4B H23 2.3335 no .
H4C H5B 3.3377 no .
H4C H5C 2.8844 no .
H4C H7A 3.3957 no .
H4C H7B 2.6500 no .
H4C H9C 3.3810 no .
H5A H7A 3.0971 no .
H5A H8A 3.4126 no .
H5A H8B 2.4955 no .
H5A H10B 2.7741 no .
H5B H10B 3.4578 no .
H5B H18 2.7445 no .
H5C H7A 2.5463 no .
H5C H7B 3.3463 no .
H5C H8B 3.3280 no .
H7A H8A 3.5726 no .
H7A H8B 2.4974 no .
H7A H8C 2.9427 no .
H7A H9B 3.5622 no .
H7A H9C 3.5629 no .
H7B H8B 3.5742 no .
H7B H8C 3.5476 no .
H7B H9A 3.5608 no .
H7B H9B 2.9458 no .
H7B H9C 2.4760 no .
H7C H8A 3.5477 no .
H7C H8B 2.9517 no .
H7C H8C 2.4525 no .
H7C H9A 3.5609 no .
H7C H9B 2.4754 no .
H7C H9C 2.9500 no .
H8A H9A 2.4968 no .
H8A H9B 2.9426 no .
H8A H9C 3.5731 no .
H8A H10B 3.4932 no .
H8A H11C 2.7672 no .
H8B H9A 3.5771 no .
H8B H9B 3.5647 no .
H8B H10B 3.5318 no .
H8B H11B 3.4451 no .
H8B H11C 3.0409 no .
H8C H9A 2.9745 no .
H8C H9B 2.4802 no .
H8C H9C 3.5664 no .
H9A H19 3.2496 no .
H9A H23 2.5296 no .
H9C H23 2.7644 no .
H10A H11A 2.2907 no .
H10A H11B 2.3492 no .
H10A H11C 2.8224 no .
H10A H12A 3.3286 no .
H10A H12B 2.2681 no .
H10A H13A 3.4579 no .
H10A H14 2.7880 no .
H10B H11A 2.8210 no .
H10B H11B 2.2771 no .
H10B H11C 2.3640 no .
H10B H12B 3.3975 no .
H10B H14 2.6250 no .
H11A H12B 2.9771 no .
H11A H13A 2.2644 no .
H11C H13A 2.9857 no .
H12A H13A 2.8434 no .
H12A H13B 2.3189 no .
H12A H13C 2.3703 no .
H12A H14 3.1588 no .
H12A H15 3.0137 no .
H12B H13A 2.3861 no .
H12B H13B 2.8419 no .
H12B H13C 2.3042 no .
H12B H14 3.3190 no .
H14 H15 2.5162 no .
H14 H18 2.5297 no .
H15 H16 2.5055 no .
H16 H17 2.5041 no .
H16 H20 3.5070 no .
H16 H21 2.4147 no .
H17 H18 2.5210 no .
H17 H21 2.8813 no .
H17 H22 2.5794 no .
H19 H20 2.5321 no .
H19 H23 2.5105 no .
H20 H21 2.5246 no .
H21 H22 2.5157 no .
H22 H23 2.5114 no .
S1 H4A 2.9286 no 4_554
S1 H15 3.0984 no 3_656
S1 H17 3.0062 no 4_554
S1 H22 3.3643 no 4_554
C3 H4A 3.2572 no 4_554
C4 H13B 3.4938 no 4_555
C5 H7A 3.5083 no 3_757
C5 H8B 3.3022 no 3_757
C5 H9A 3.3473 no 4_555
C5 H19 3.3054 no 4_555
C7 H4B 3.5718 no 3_767
C7 H5A 3.2660 no 3_757
C7 H11B 3.2137 no 3_757
C8 H5A 3.5968 no 3_757
C8 H5C 3.3013 no 3_757
C8 H9B 3.1593 no 2_746
C9 H5C 3.2662 no 4_554
C9 H8C 3.2924 no 2_756
C9 H11A 3.5932 no 1_565
C9 H11B 3.5502 no 1_565
C10 H23 3.4600 no 1_545
C11 H8C 3.2838 no 2_746
C11 H9B 3.5220 no 2_746
C11 H9C 3.3336 no 1_545
C11 H23 3.3529 no 1_545
C12 H16 3.3334 no 3_656
C13 H14 3.5998 no 4_544
C13 H16 3.0165 no 3_656
C13 H22 3.5400 no 4_554
C14 H13C 3.1613 no 4_545
C14 H16 3.2592 no 2_646
C14 H17 3.3590 no 2_646
C14 H21 2.8551 no 2_646
C15 H12A 3.4161 no 3_656
C15 H17 3.0011 no 2_646
C15 H21 2.9814 no 2_646
C15 H22 3.3817 no 2_646
C16 H12A 3.3643 no 3_656
C16 H13C 3.3751 no 3_656
C16 H14 3.5937 no 2_656
C16 H21 3.0431 no 2_646
C16 H22 3.3438 no 2_646
C17 H15 3.5589 no 2_656
C17 H20 3.1882 no 4_555
C17 H21 2.9759 no 2_646
C18 H13C 3.1943 no 4_545
C18 H19 3.2658 no 4_555
C18 H20 3.0729 no 4_555
C18 H21 2.8618 no 2_646
C19 H5B 3.2511 no 4_554
C19 H12B 2.8352 no 1_565
C19 H13C 3.5847 no 1_565
C19 H18 2.9833 no 4_554
C20 H12B 2.9369 no 1_565
C20 H18 3.1775 no 4_554
C20 H20 3.3188 no 3_666
C21 H12B 3.0922 no 1_565
C21 H20 3.2677 no 3_666
C22 H10A 3.0374 no 1_565
C22 H12B 3.1503 no 1_565
C22 H13B 3.4284 no 4_555
C23 H10A 2.8383 no 1_565
C23 H11A 3.3190 no 1_565
C23 H12B 2.9484 no 1_565
H4A S1 2.9286 no 4_555
H4A C3 3.2572 no 4_555
H4A H13B 2.9856 no 4_555
H4A H19 3.4457 no 4_555
H4B C7 3.5718 no 3_767
H4B H7B 3.1237 no 3_767
H4B H7C 3.1412 no 3_767
H4B H10A 3.4387 no 1_565
H4B H11B 3.2249 no 1_565
H4B H13B 3.1788 no 4_555
H4C H7B 3.3229 no 3_767
H4C H7C 3.2622 no 3_767
H4C H8A 3.0346 no 4_555
H5A C7 3.2660 no 3_757
H5A C8 3.5968 no 3_757
H5A H7A 2.6399 no 3_757
H5A H7C 3.0489 no 3_757
H5A H8B 3.0475 no 3_757
H5A H8C 3.3911 no 3_757
H5A H13A 3.3271 no 4_545
H5B C19 3.2511 no 4_555
H5B H9A 3.1336 no 4_555
H5B H11A 3.4344 no 4_545
H5B H13A 2.9970 no 4_545
H5B H13C 3.5123 no 4_545
H5B H19 2.3744 no 4_555
H5C C8 3.3013 no 3_757
H5C C9 3.2662 no 4_555
H5C H7A 3.5734 no 3_757
H5C H8B 2.6703 no 3_757
H5C H8C 3.0455 no 3_757
H5C H9A 2.6786 no 4_555
H5C H9B 2.9783 no 4_555
H5C H19 3.5854 no 4_555
H7A C5 3.5083 no 3_757
H7A H5A 2.6399 no 3_757
H7A H5C 3.5734 no 3_757
H7A H8B 2.8148 no 3_757
H7A H11B 2.7764 no 3_757
H7B H4B 3.1237 no 3_767
H7B H4C 3.3229 no 3_767
H7B H7B 2.7101 no 3_767
H7B H9C 2.9012 no 3_767
H7B H11B 3.0140 no 3_757
H7C H4B 3.1412 no 3_767
H7C H4C 3.2622 no 3_767
H7C H5A 3.0489 no 3_757
H7C H11A 3.3560 no 2_756
H7C H11B 3.3375 no 3_757
H7C H11C 3.0604 no 2_756
H7C H13A 3.3084 no 2_756
H8A H4C 3.0346 no 4_554
H8A H9B 3.0888 no 2_746
H8B C5 3.3022 no 3_757
H8B H5A 3.0475 no 3_757
H8B H5C 2.6703 no 3_757
H8B H7A 2.8148 no 3_757
H8B H9B 3.0931 no 2_746
H8C C9 3.2924 no 2_746
H8C C11 3.2838 no 2_756
H8C H5A 3.3911 no 3_757
H8C H5C 3.0455 no 3_757
H8C H9A 3.4531 no 2_746
H8C H9B 2.7695 no 2_746
H8C H9C 3.1471 no 2_746
H8C H11A 2.9895 no 2_756
H8C H11B 3.1806 no 2_756
H8C H11C 3.1281 no 2_756
H9A C5 3.3473 no 4_554
H9A H5B 3.1336 no 4_554
H9A H5C 2.6786 no 4_554
H9A H8C 3.4531 no 2_756
H9A H11A 3.3069 no 1_565
H9B C8 3.1593 no 2_756
H9B C11 3.5220 no 2_756
H9B H5C 2.9783 no 4_554
H9B H8A 3.0888 no 2_756
H9B H8B 3.0931 no 2_756
H9B H8C 2.7695 no 2_756
H9B H11B 3.5492 no 2_756
H9B H11C 2.7631 no 2_756
H9C C11 3.3336 no 1_565
H9C H7B 2.9012 no 3_767
H9C H8C 3.1471 no 2_756
H9C H11A 3.0737 no 1_565
H9C H11B 2.7034 no 1_565
H10A C22 3.0374 no 1_545
H10A C23 2.8383 no 1_545
H10A H4B 3.4387 no 1_545
H10A H13B 3.1369 no 4_545
H10A H13C 3.4242 no 4_545
H10A H22 3.1289 no 1_545
H10A H23 2.7259 no 1_545
H10B H13A 3.4756 no 4_545
H10B H13B 3.5890 no 4_545
H10B H13C 3.3782 no 4_545
H11A C9 3.5932 no 1_545
H11A C23 3.3190 no 1_545
H11A H5B 3.4344 no 4_544
H11A H7C 3.3560 no 2_746
H11A H8C 2.9895 no 2_746
H11A H9A 3.3069 no 1_545
H11A H9C 3.0737 no 1_545
H11A H19 3.5997 no 1_545
H11A H23 2.8937 no 1_545
H11B C7 3.2137 no 3_757
H11B C9 3.5502 no 1_545
H11B H4B 3.2249 no 1_545
H11B H7A 2.7764 no 3_757
H11B H7B 3.0140 no 3_757
H11B H7C 3.3375 no 3_757
H11B H8C 3.1806 no 2_746
H11B H9B 3.5492 no 2_746
H11B H9C 2.7034 no 1_545
H11B H23 3.2697 no 1_545
H11C H7C 3.0604 no 2_746
H11C H8C 3.1281 no 2_746
H11C H9B 2.7631 no 2_746
H12A C15 3.4161 no 3_656
H12A C16 3.3643 no 3_656
H12A H15 2.9032 no 3_656
H12A H16 2.7882 no 3_656
H12B C19 2.8352 no 1_545
H12B C20 2.9369 no 1_545
H12B C21 3.0922 no 1_545
H12B C22 3.1503 no 1_545
H12B C23 2.9484 no 1_545
H12B H19 3.2389 no 1_545
H12B H20 3.4033 no 1_545
H12B H23 3.3965 no 1_545
H13A H5A 3.3271 no 4_544
H13A H5B 2.9970 no 4_544
H13A H7C 3.3084 no 2_746
H13A H10B 3.4756 no 4_544
H13A H19 3.4081 no 1_545
H13B C4 3.4938 no 4_554
H13B C22 3.4284 no 4_554
H13B H4A 2.9856 no 4_554
H13B H4B 3.1788 no 4_554
H13B H10A 3.1369 no 4_544
H13B H10B 3.5890 no 4_544
H13B H16 2.9863 no 3_656
H13B H22 2.6378 no 4_554
H13C C14 3.1613 no 4_544
H13C C16 3.3751 no 3_656
H13C C18 3.1943 no 4_544
H13C C19 3.5847 no 1_545
H13C H5B 3.5123 no 4_544
H13C H10A 3.4242 no 4_544
H13C H10B 3.3782 no 4_544
H13C H14 2.7469 no 4_544
H13C H16 2.4493 no 3_656
H13C H18 2.8226 no 4_544
H13C H19 3.3969 no 1_545
H13C H21 3.4869 no 3_656
H14 C13 3.5998 no 4_545
H14 C16 3.5937 no 2_646
H14 H13C 2.7469 no 4_545
H14 H16 2.9649 no 2_646
H14 H17 3.3354 no 2_646
H14 H21 3.2979 no 2_646
H15 S1 3.0984 no 3_656
H15 C17 3.5589 no 2_646
H15 H12A 2.9032 no 3_656
H15 H15 3.0793 no 3_656
H15 H17 2.6605 no 2_646
H15 H21 3.5003 no 2_646
H15 H22 3.3528 no 2_646
H16 C12 3.3334 no 3_656
H16 C13 3.0165 no 3_656
H16 C14 3.2592 no 2_656
H16 H12A 2.7882 no 3_656
H16 H13B 2.9863 no 3_656
H16 H13C 2.4493 no 3_656
H16 H14 2.9649 no 2_656
H16 H21 3.5891 no 2_646
H16 H22 3.2742 no 2_646
H17 S1 3.0062 no 4_555
H17 C14 3.3590 no 2_656
H17 C15 3.0011 no 2_656
H17 H14 3.3354 no 2_656
H17 H15 2.6605 no 2_656
H17 H20 3.0221 no 4_555
H17 H21 3.4884 no 2_646
H18 C19 2.9833 no 4_555
H18 C20 3.1775 no 4_555
H18 H13C 2.8226 no 4_545
H18 H19 2.3846 no 4_555
H18 H20 2.8053 no 4_555
H18 H21 3.3146 no 2_646
H19 C5 3.3054 no 4_554
H19 C18 3.2658 no 4_554
H19 H4A 3.4457 no 4_554
H19 H5B 2.3744 no 4_554
H19 H5C 3.5854 no 4_554
H19 H11A 3.5997 no 1_565
H19 H12B 3.2389 no 1_565
H19 H13A 3.4081 no 1_565
H19 H13C 3.3969 no 1_565
H19 H18 2.3846 no 4_554
H20 C17 3.1882 no 4_554
H20 C18 3.0729 no 4_554
H20 C20 3.3188 no 3_666
H20 C21 3.2677 no 3_666
H20 H12B 3.4033 no 1_565
H20 H17 3.0221 no 4_554
H20 H18 2.8053 no 4_554
H20 H20 2.9930 no 3_666
H20 H21 2.8594 no 3_666
H21 C14 2.8551 no 2_656
H21 C15 2.9814 no 2_656
H21 C16 3.0431 no 2_656
H21 C17 2.9759 no 2_656
H21 C18 2.8618 no 2_656
H21 H13C 3.4869 no 3_656
H21 H14 3.2979 no 2_656
H21 H15 3.5003 no 2_656
H21 H16 3.5891 no 2_656
H21 H17 3.4884 no 2_656
H21 H18 3.3146 no 2_656
H21 H20 2.8594 no 3_666
H22 S1 3.3643 no 4_555
H22 C13 3.5400 no 4_555
H22 C15 3.3817 no 2_656
H22 C16 3.3438 no 2_656
H22 H10A 3.1289 no 1_565
H22 H13B 2.6378 no 4_555
H22 H15 3.3528 no 2_656
H22 H16 3.2742 no 2_656
H23 C10 3.4600 no 1_565
H23 C11 3.3529 no 1_565
H23 H10A 2.7259 no 1_565
H23 H11A 2.8937 no 1_565
H23 H11B 3.2697 no 1_565
H23 H12B 3.3965 no 1_565

loop_
_geom_torsion_atom_site_label_1
_geom_torsion_atom_site_label_2
_geom_torsion_atom_site_label_3
_geom_torsion_atom_site_label_4
_geom_torsion
_geom_torsion_publ_flag
S1 Ti1 C1 Si1 155.6(4) no
S1 Ti1 C1 C2 -19.21(19) no
C1 Ti1 S1 C3 31.86(11) no
S1 Ti1 C2 C1 158.9(2) no
S1 Ti1 C2 C3 -24.95(15) no
C2 Ti1 S1 C3 20.54(12) no
S1 Ti1 C14 C15 -74.17(19) no
S1 Ti1 C14 C18 170.15(16) no
C14 Ti1 S1 C3 -58.09(11) no
S1 Ti1 C15 C14 103.6(2) no
S1 Ti1 C15 C16 -140.95(17) no
C15 Ti1 S1 C3 -90.87(11) no
S1 Ti1 C16 C15 40.9(2) no
S1 Ti1 C16 C17 157.26(14) no
C16 Ti1 S1 C3 -112.39(12) no
S1 Ti1 C17 C16 -33.3(3) no
S1 Ti1 C17 C18 82.19(19) no
C17 Ti1 S1 C3 -93.68(16) no
S1 Ti1 C18 C14 -12.0(2) no
S1 Ti1 C18 C17 -126.57(13) no
C18 Ti1 S1 C3 -51.39(13) no
S1 Ti1 C19 C20 92.26(16) no
S1 Ti1 C19 C23 -152.82(19) no
C19 Ti1 S1 C3 121.81(11) no
S1 Ti1 C20 C19 -81.30(16) no
S1 Ti1 C20 C21 164.65(17) no
C20 Ti1 S1 C3 156.27(12) no
S1 Ti1 C21 C20 -16.62(19) no
S1 Ti1 C21 C22 -133.64(15) no
C21 Ti1 S1 C3 165.53(12) no
S1 Ti1 C22 C21 65.4(3) no
S1 Ti1 C22 C23 -48.7(2) no
C22 Ti1 S1 C3 132.22(15) no
S1 Ti1 C23 C19 27.97(19) no
S1 Ti1 C23 C22 144.95(13) no
C23 Ti1 S1 C3 106.42(11) no
C1 Ti1 C2 C1 0.0(2) no
C1 Ti1 C2 C3 176.2(4) no
C2 Ti1 C1 Si1 174.8(6) no
C2 Ti1 C1 C2 0.0(2) no
C1 Ti1 C14 C15 -170.4(2) no
C1 Ti1 C14 C18 73.9(2) no
C14 Ti1 C1 Si1 -113.8(5) no
C14 Ti1 C1 C2 71.5(2) no
C1 Ti1 C15 C14 11.5(3) no
C1 Ti1 C15 C16 126.94(19) no
C15 Ti1 C1 Si1 -120.2(4) no
C15 Ti1 C1 C2 65.1(3) no
C1 Ti1 C16 C15 -80.2(3) no
C1 Ti1 C16 C17 36.1(3) no
C16 Ti1 C1 Si1 -79.4(5) no
C16 Ti1 C1 C2 105.8(3) no
C1 Ti1 C17 C16 -155.15(17) no
C1 Ti1 C17 C18 -39.6(2) no
C17 Ti1 C1 Si1 -59.3(5) no
C17 Ti1 C1 C2 125.9(2) no
C1 Ti1 C18 C14 -103.32(19) no
C1 Ti1 C18 C17 142.07(19) no
C18 Ti1 C1 Si1 -80.6(5) no
C18 Ti1 C1 C2 104.7(2) no
C1 Ti1 C19 C20 -171.64(19) no
C1 Ti1 C19 C23 -56.7(2) no
C19 Ti1 C1 Si1 77.6(5) no
C19 Ti1 C1 C2 -97.2(2) no
C1 Ti1 C20 C19 10.2(3) no
C1 Ti1 C20 C21 -103.9(2) no
C20 Ti1 C1 Si1 71.9(5) no
C20 Ti1 C1 C2 -102.8(2) no
C1 Ti1 C21 C20 101.0(2) no
C1 Ti1 C21 C22 -16.0(3) no
C21 Ti1 C1 Si1 30.2(5) no
C21 Ti1 C1 C2 -144.56(19) no
C1 Ti1 C22 C21 167.0(2) no
C1 Ti1 C22 C23 52.98(19) no
C22 Ti1 C1 Si1 21.4(5) no
C22 Ti1 C1 C2 -153.4(2) no
C1 Ti1 C23 C19 119.3(2) no
C1 Ti1 C23 C22 -123.7(2) no
C23 Ti1 C1 Si1 48.8(4) no
C23 Ti1 C1 C2 -126.0(2) no
C2 Ti1 C14 C15 -138.9(2) no
C2 Ti1 C14 C18 105.39(19) no
C14 Ti1 C2 C1 -105.7(2) no
C14 Ti1 C2 C3 70.5(2) no
C2 Ti1 C15 C14 42.2(2) no
C2 Ti1 C15 C16 157.63(17) no
C15 Ti1 C2 C1 -128.0(2) no
C15 Ti1 C2 C3 48.1(2) no
C2 Ti1 C16 C15 -31.7(3) no
C2 Ti1 C16 C17 84.6(3) no
C16 Ti1 C2 C1 -110.4(2) no
C16 Ti1 C2 C3 65.8(3) no
C2 Ti1 C17 C16 -123.15(18) no
C2 Ti1 C17 C18 -7.6(2) no
C17 Ti1 C2 C1 -68.5(2) no
C17 Ti1 C2 C3 107.6(2) no
C2 Ti1 C18 C14 -71.70(18) no
C2 Ti1 C18 C17 173.69(17) no
C18 Ti1 C2 C1 -72.8(2) no
C18 Ti1 C2 C3 103.3(2) no
C2 Ti1 C19 C20 155.69(18) no
C2 Ti1 C19 C23 -89.40(19) no
C19 Ti1 C2 C1 84.6(2) no
C19 Ti1 C2 C3 -99.2(2) no
C2 Ti1 C20 C19 -30.2(2) no
C2 Ti1 C20 C21 -144.27(16) no
C20 Ti1 C2 C1 101.1(2) no
C20 Ti1 C2 C3 -82.8(2) no
C2 Ti1 C21 C20 64.4(3) no
C2 Ti1 C21 C22 -52.6(4) no
C21 Ti1 C2 C1 63.1(4) no
C21 Ti1 C2 C3 -120.8(3) no
C2 Ti1 C22 C21 150.36(19) no
C2 Ti1 C22 C23 36.3(2) no
C22 Ti1 C2 C1 31.9(3) no
C22 Ti1 C2 C3 -151.96(19) no
C2 Ti1 C23 C19 93.23(19) no
C2 Ti1 C23 C22 -149.80(18) no
C23 Ti1 C2 C1 51.0(2) no
C23 Ti1 C2 C3 -132.8(2) no
C14 Ti1 C15 C14 0.0(2) no
C14 Ti1 C15 C16 115.4(4) no
C15 Ti1 C14 C15 0.0(2) no
C15 Ti1 C14 C18 -115.7(4) no
C14 Ti1 C16 C15 -37.36(18) no
C14 Ti1 C16 C17 79.0(2) no
C16 Ti1 C14 C15 37.10(19) no
C16 Ti1 C14 C18 -78.6(2) no
C14 Ti1 C17 C16 -77.6(2) no
C14 Ti1 C17 C18 37.89(16) no
C17 Ti1 C14 C15 78.0(2) no
C17 Ti1 C14 C18 -37.72(17) no
C14 Ti1 C18 C14 0.00(19) no
C14 Ti1 C18 C17 -114.6(3) no
C18 Ti1 C14 C15 115.7(4) no
C18 Ti1 C14 C18 0.00(18) no
C14 Ti1 C20 C19 -159.9(2) no
C14 Ti1 C20 C21 86.1(3) no
C20 Ti1 C14 C15 1.5(4) no
C20 Ti1 C14 C18 -114.2(3) no
C14 Ti1 C21 C20 -130.32(19) no
C14 Ti1 C21 C22 112.7(2) no
C21 Ti1 C14 C15 48.9(3) no
C21 Ti1 C14 C18 -66.8(2) no
C14 Ti1 C22 C21 -99.9(2) no
C14 Ti1 C22 C23 146.03(18) no
C22 Ti1 C14 C15 95.2(2) no
C22 Ti1 C14 C18 -20.5(3) no
C14 Ti1 C23 C19 166.9(3) no
C14 Ti1 C23 C22 -76.1(4) no
C23 Ti1 C14 C15 144.6(3) no
C23 Ti1 C14 C18 28.9(5) no
C15 Ti1 C16 C15 0.00(19) no
C15 Ti1 C16 C17 116.3(3) no
C16 Ti1 C15 C14 -115.4(4) no
C16 Ti1 C15 C16 0.0(2) no
C15 Ti1 C17 C16 -36.68(17) no
C15 Ti1 C17 C18 78.9(2) no
C17 Ti1 C15 C14 -78.6(2) no
C17 Ti1 C15 C16 36.79(17) no
C15 Ti1 C18 C14 36.97(17) no
C15 Ti1 C18 C17 -77.6(2) no
C18 Ti1 C15 C14 -37.41(19) no
C18 Ti1 C15 C16 78.0(2) no
C15 Ti1 C19 C20 32.7(4) no
C15 Ti1 C19 C23 147.6(2) no
C19 Ti1 C15 C14 162.0(2) no
C19 Ti1 C15 C16 -82.5(3) no
C15 Ti1 C20 C19 -158.99(18) no
C15 Ti1 C20 C21 87.0(2) no
C20 Ti1 C15 C14 -179.08(19) no
C20 Ti1 C15 C16 -63.7(2) no
C15 Ti1 C21 C20 -104.46(19) no
C15 Ti1 C21 C22 138.5(2) no
C21 Ti1 C15 C14 -143.9(2) no
C21 Ti1 C15 C16 -28.4(2) no
C15 Ti1 C22 C21 -54.7(3) no
C15 Ti1 C22 C23 -168.74(15) no
C22 Ti1 C15 C14 -115.9(2) no
C22 Ti1 C15 C16 -0.5(3) no
C16 Ti1 C17 C16 0.0(2) no
C16 Ti1 C17 C18 115.5(3) no
C17 Ti1 C16 C15 -116.3(3) no
C17 Ti1 C16 C17 0.0(2) no
C16 Ti1 C18 C14 77.59(19) no
C16 Ti1 C18 C17 -37.02(17) no
C18 Ti1 C16 C15 -78.9(2) no
C18 Ti1 C16 C17 37.44(18) no
C16 Ti1 C19 C20 -11.1(3) no
C16 Ti1 C19 C23 103.8(2) no
C19 Ti1 C16 C15 129.22(19) no
C19 Ti1 C16 C17 -114.5(2) no
C16 Ti1 C20 C19 171.17(19) no
C16 Ti1 C20 C21 57.12(19) no
C20 Ti1 C16 C15 123.00(19) no
C20 Ti1 C16 C17 -120.68(19) no
C16 Ti1 C21 C20 -120.24(19) no
C16 Ti1 C21 C22 122.7(2) no
C21 Ti1 C16 C15 151.8(2) no
C21 Ti1 C16 C17 -91.9(2) no
C16 Ti1 C22 C21 -55.0(2) no
C16 Ti1 C22 C23 -169.01(18) no
C22 Ti1 C16 C15 179.62(19) no
C22 Ti1 C16 C17 -64.1(2) no
C16 Ti1 C23 C19 -103.1(2) no
C16 Ti1 C23 C22 13.9(3) no
C23 Ti1 C16 C15 171.97(16) no
C23 Ti1 C16 C17 -71.7(2) no
C17 Ti1 C18 C14 114.6(3) no
C17 Ti1 C18 C17 0.00(18) no
C18 Ti1 C17 C16 -115.5(3) no
C18 Ti1 C17 C18 0.00(17) no
C17 Ti1 C19 C20 -55.3(3) no
C17 Ti1 C19 C23 59.6(3) no
C19 Ti1 C17 C16 95.1(2) no
C19 Ti1 C17 C18 -149.33(16) no
C17 Ti1 C20 C19 140.65(18) no
C17 Ti1 C20 C21 26.6(2) no
C20 Ti1 C17 C16 65.8(2) no
C20 Ti1 C17 C18 -178.64(15) no
C17 Ti1 C21 C20 -154.63(18) no
C17 Ti1 C21 C22 88.3(2) no
C21 Ti1 C17 C16 80.50(18) no
C21 Ti1 C17 C18 -163.97(19) no
C17 Ti1 C22 C21 -85.4(2) no
C17 Ti1 C22 C23 160.53(19) no
C22 Ti1 C17 C16 114.61(19) no
C22 Ti1 C17 C18 -129.86(18) no
C17 Ti1 C23 C19 -137.68(18) no
C17 Ti1 C23 C22 -20.7(2) no
C23 Ti1 C17 C16 126.03(17) no
C23 Ti1 C17 C18 -118.44(17) no
C18 Ti1 C19 C20 -102.2(4) no
C18 Ti1 C19 C23 12.7(5) no
C19 Ti1 C18 C14 -174.8(3) no
C19 Ti1 C18 C17 70.6(4) no
C18 Ti1 C20 C19 139.4(2) no
C18 Ti1 C20 C21 25.3(3) no
C20 Ti1 C18 C14 116.8(2) no
C20 Ti1 C18 C17 2.2(3) no
C18 Ti1 C21 C20 -164.25(15) no
C18 Ti1 C21 C22 78.7(2) no
C21 Ti1 C18 C14 131.65(17) no
C21 Ti1 C18 C17 17.0(2) no
C18 Ti1 C22 C21 -111.6(2) no
C18 Ti1 C22 C23 134.39(17) no
C22 Ti1 C18 C14 165.35(17) no
C22 Ti1 C18 C17 50.74(19) no
C18 Ti1 C23 C19 -174.04(16) no
C18 Ti1 C23 C22 -57.1(2) no
C23 Ti1 C18 C14 -166.35(15) no
C23 Ti1 C18 C17 79.0(2) no
C19 Ti1 C20 C19 0.00(19) no
C19 Ti1 C20 C21 -114.1(3) no
C20 Ti1 C19 C20 0.00(19) no
C20 Ti1 C19 C23 114.9(3) no
C19 Ti1 C21 C20 38.16(16) no
C19 Ti1 C21 C22 -78.9(2) no
C21 Ti1 C19 C20 -37.87(16) no
C21 Ti1 C19 C23 77.0(2) no
C19 Ti1 C22 C21 77.7(2) no
C19 Ti1 C22 C23 -36.37(16) no
C22 Ti1 C19 C20 -78.6(2) no
C22 Ti1 C19 C23 36.29(17) no
C19 Ti1 C23 C19 0.0(2) no
C19 Ti1 C23 C22 117.0(3) no
C23 Ti1 C19 C20 -114.9(4) no
C23 Ti1 C19 C23 0.00(19) no
C20 Ti1 C21 C20 0.00(18) no
C20 Ti1 C21 C22 -117.0(3) no
C21 Ti1 C20 C19 114.1(3) no
C21 Ti1 C20 C21 0.00(17) no
C20 Ti1 C22 C21 36.48(19) no
C20 Ti1 C22 C23 -77.6(2) no
C22 Ti1 C20 C19 77.8(2) no
C22 Ti1 C20 C21 -36.23(18) no
C20 Ti1 C23 C19 -37.79(18) no
C20 Ti1 C23 C22 79.2(2) no
C23 Ti1 C20 C19 37.25(18) no
C23 Ti1 C20 C21 -76.8(2) no
C21 Ti1 C22 C21 0.0(2) no
C21 Ti1 C22 C23 -114.0(4) no
C22 Ti1 C21 C20 117.0(4) no
C22 Ti1 C21 C22 0.0(2) no
C21 Ti1 C23 C19 -79.0(2) no
C21 Ti1 C23 C22 37.93(17) no
C23 Ti1 C21 C20 79.2(2) no
C23 Ti1 C21 C22 -37.86(19) no
C22 Ti1 C23 C19 -117.0(3) no
C22 Ti1 C23 C22 0.00(17) no
C23 Ti1 C22 C21 114.0(3) no
C23 Ti1 C22 C23 0.00(18) no
Ti1 S1 C3 N1 133.7(4) no
Ti1 S1 C3 C2 -34.5(3) no
C4 Si1 C1 Ti1 -2.7(5) no
C4 Si1 C1 C2 169.8(4) no
C5 Si1 C1 Ti1 113.7(5) no
C5 Si1 C1 C2 -73.8(5) no
C1 Si1 C6 C7 -173.3(2) no
C1 Si1 C6 C8 -53.9(3) no
C1 Si1 C6 C9 67.0(3) no
C6 Si1 C1 Ti1 -127.4(4) no
C6 Si1 C1 C2 45.1(5) no
C4 Si1 C6 C7 60.6(3) no
C4 Si1 C6 C8 -180.0(2) no
C4 Si1 C6 C9 -59.1(3) no
C5 Si1 C6 C7 -58.3(3) no
C5 Si1 C6 C8 61.1(3) no
C5 Si1 C6 C9 -178.0(2) no
C3 N1 C10 C11 -99.7(5) no
C10 N1 C3 S1 -174.6(4) no
C10 N1 C3 C2 -7.3(7) no
C3 N1 C12 C13 86.5(5) no
C12 N1 C3 S1 3.0(7) no
C12 N1 C3 C2 170.3(4) no
C10 N1 C12 C13 -95.9(5) no
C12 N1 C10 C11 82.6(5) no
Ti1 C1 C2 Ti1 -0.00(2) no
Si1 C1 C2 Ti1 -175.9(5) no
Ti1 C2 C3 S1 38.0(3) no
Ti1 C2 C3 N1 -130.6(4) no
Ti1 C14 C15 Ti1 0.00(2) no
Ti1 C14 C15 C16 -65.3(3) no
Ti1 C14 C18 Ti1 0.000(17) no
Ti1 C14 C18 C17 65.8(3) no
C15 C14 C18 Ti1 -65.2(4) no
C15 C14 C18 C17 0.6(6) no
C18 C14 C15 Ti1 64.6(4) no
C18 C14 C15 C16 -0.7(6) no
Ti1 C15 C16 Ti1 0.000(16) no
Ti1 C15 C16 C17 -64.5(3) no
C14 C15 C16 Ti1 65.0(4) no
C14 C15 C16 C17 0.6(6) no
Ti1 C16 C17 Ti1 0.000(17) no
Ti1 C16 C17 C18 -65.1(3) no
C15 C16 C17 Ti1 64.8(4) no
C15 C16 C17 C18 -0.2(6) no
Ti1 C17 C18 Ti1 0.000(16) no
Ti1 C17 C18 C14 -65.9(3) no
C16 C17 C18 Ti1 65.7(4) no
C16 C17 C18 C14 -0.2(6) no
Ti1 C19 C20 Ti1 0.00(2) no
Ti1 C19 C20 C21 66.9(2) no
Ti1 C19 C23 Ti1 0.000(18) no
Ti1 C19 C23 C22 -63.8(2) no
C20 C19 C23 Ti1 65.6(3) no
C20 C19 C23 C22 1.8(4) no
C23 C19 C20 Ti1 -66.4(3) no
C23 C19 C20 C21 0.5(4) no
Ti1 C20 C21 Ti1 0.000(16) no
Ti1 C20 C21 C22 63.6(2) no
C19 C20 C21 Ti1 -66.2(3) no
C19 C20 C21 C22 -2.5(4) no
Ti1 C21 C22 Ti1 0.00(2) no
Ti1 C21 C22 C23 67.0(2) no
C20 C21 C22 Ti1 -63.4(3) no
C20 C21 C22 C23 3.6(4) no
Ti1 C22 C23 Ti1 0.000(15) no
Ti1 C22 C23 C19 63.7(2) no
C21 C22 C23 Ti1 -67.0(3) no
C21 C22 C23 C19 -3.3(4) no
